data_7017867
loop_
_publ_author_name
'Swad\'zba-Kwa\'sny, Ma\/lgorzata'
'Chancelier, L\'ea'
'Ng, Shieling'
'Manyar, Haresh G.'
'Hardacre, Christopher'
'Nockemann, Peter'

_publ_section_title
;
 Facile in situ synthesis of nanofluids based on ionic liquids and copper
 oxide clusters and nanoparticles.
;
_journal_issue 1
_journal_name_full 'Dalton transactions (Cambridge, England : 2003)'
_journal_page_first 219
_journal_page_last 227
_journal_paper_doi 10.1039/c1dt11578b
_journal_volume 41
_journal_year 2012
_chemical_formula_sum 'C16 H30 Cu3 N2 O14'
_chemical_formula_weight 665.07
_chemical_name_systematic
;
?
;
_space_group_IT_number 9
_symmetry_space_group_name_Hall 'C -2yc'
_symmetry_space_group_name_H-M 'C 1 c 1'
_atom_sites_solution_hydrogens geom
_atom_sites_solution_primary direct
_atom_sites_solution_secondary difmap
_audit_creation_method SHELXL-97
_cell_angle_alpha 90.00
_cell_angle_beta 93.286(3)
_cell_angle_gamma 90.00
_cell_formula_units_Z 4
_cell_length_a 10.5009(3)
_cell_length_b 21.7757(6)
_cell_length_c 10.8067(3)
_cell_measurement_temperature 293(2)
_cell_volume 2467.05(12)
_computing_structure_refinement 'SHELXL-97 (Sheldrick, 1997)'
_computing_structure_solution 'SHELXS-97 (Sheldrick, 1990)'
_diffrn_ambient_temperature 293(2)
_diffrn_measured_fraction_theta_full 0.998
_diffrn_measured_fraction_theta_max 0.998
_diffrn_radiation_monochromator graphite
_diffrn_radiation_source 'fine-focus sealed tube'
_diffrn_radiation_type MoK\a
_diffrn_radiation_wavelength 0.71073
_diffrn_reflns_av_R_equivalents 0.0487
_diffrn_reflns_av_sigmaI/netI 0.0569
_diffrn_reflns_limit_h_max 13
_diffrn_reflns_limit_h_min -12
_diffrn_reflns_limit_k_max 27
_diffrn_reflns_limit_k_min -27
_diffrn_reflns_limit_l_max 12
_diffrn_reflns_limit_l_min -13
_diffrn_reflns_number 11320
_diffrn_reflns_theta_full 26.37
_diffrn_reflns_theta_max 26.37
_diffrn_reflns_theta_min 2.94
_exptl_absorpt_coefficient_mu 2.633
_exptl_absorpt_correction_T_max 0.584
_exptl_absorpt_correction_T_min 0.226
_exptl_absorpt_correction_type multi-scan
_exptl_absorpt_process_details SADABS
_exptl_crystal_colour green
_exptl_crystal_density_diffrn 1.791
_exptl_crystal_density_meas ?
_exptl_crystal_density_method 'not measured'
_exptl_crystal_description plate
_exptl_crystal_F_000 1356
_exptl_crystal_size_max 0.3
_exptl_crystal_size_mid 0.2
_exptl_crystal_size_min 0.1
_refine_diff_density_max 0.590
_refine_diff_density_min -0.496
_refine_diff_density_rms 0.101
_refine_ls_abs_structure_details 'Flack H D (1983), Acta Cryst. A39, 876-881'
_refine_ls_abs_structure_Flack 0.085(17)
_refine_ls_extinction_method none
_refine_ls_goodness_of_fit_ref 1.054
_refine_ls_hydrogen_treatment mixed
_refine_ls_matrix_type full
_refine_ls_number_parameters 349
_refine_ls_number_reflns 4284
_refine_ls_number_restraints 224
_refine_ls_restrained_S_all 1.031
_refine_ls_R_factor_all 0.0454
_refine_ls_R_factor_gt 0.0373
_refine_ls_shift/su_max 0.029
_refine_ls_shift/su_mean 0.015
_refine_ls_structure_factor_coef Fsqd
_refine_ls_weighting_details 'calc w=1/[\s^2^(Fo^2^)+(0.0504P)^2^+0.0000P] where P=(Fo^2^+2Fc^2^)/3'
_refine_ls_weighting_scheme calc
_refine_ls_wR_factor_gt 0.0900
_refine_ls_wR_factor_ref 0.0947
_reflns_number_gt 3847
_reflns_number_total 4284
_reflns_threshold_expression >2sigma(I)
_cod_data_source_file c1dt11578b.txt
_cod_data_source_block imcucn
_cod_depositor_comments
;
The following automatic conversions were performed:

'_exptl_crystal_density_meas' value 'not measured' was changed to '?'
- the value is perceived as not measured.

Automatic conversion script
Id: cif_fix_values 3008 2015-01-20 13:52:24Z robertas 
;
_cod_original_sg_symbol_H-M C1C1
_cod_database_code 7017867

loop_
_symmetry_equiv_pos_as_xyz
'x, y, z'
'x, -y, z+1/2'
'x+1/2, y+1/2, z'
'x+1/2, -y+1/2, z+1/2'

loop_
_atom_site_label
_atom_site_type_symbol
_atom_site_fract_x
_atom_site_fract_y
_atom_site_fract_z
_atom_site_U_iso_or_equiv
_atom_site_adp_type
_atom_site_occupancy
_atom_site_symmetry_multiplicity
_atom_site_calc_flag
_atom_site_refinement_flags
_atom_site_disorder_assembly
_atom_site_disorder_group
Cu1 Cu 0.35858(8) 0.02843(2) 0.91644(8) 0.00768(14) Uani 1 1 d U . .
Cu2 Cu 0.41636(5) 0.05670(3) 1.18991(5) 0.00835(17) Uani 1 1 d U . .
Cu3 Cu 0.29621(5) -0.06662(3) 1.13684(5) 0.00935(17) Uani 1 1 d U . .
O O 0.5269(4) 0.02975(16) 1.0100(4) 0.0081(9) Uani 1 1 d U . .
O0AA O 0.1903(4) 0.02549(18) 0.8273(4) 0.0132(10) Uani 1 1 d U . .
O1AA O 0.2887(4) 0.01789(17) 1.0782(4) 0.0088(9) Uani 1 1 d U . .
O2AA O 0.4290(4) -0.02914(15) 1.2519(4) 0.0080(9) Uani 1 1 d U . .
O3AA O 0.3220(4) -0.15034(18) 1.2007(4) 0.0123(9) Uani 1 1 d U . .
O4AA O 0.5448(4) 0.09053(17) 1.3100(3) 0.0106(9) Uani 1 1 d U . .
O5AA O 0.3609(4) 0.13975(17) 1.1486(4) 0.0150(9) Uani 1 1 d U . .
O7AA O 0.1312(4) -0.08703(18) 1.0526(4) 0.0124(9) Uani 1 1 d U . .
O8AA O 0.6460(4) 0.06967(18) 0.8646(4) 0.0162(10) Uani 1 1 d U . .
O9AA O 0.0709(4) 0.06000(18) 0.9788(4) 0.0169(11) Uani 1 1 d U . .
O0BA O 0.3567(4) 0.13390(16) 0.9417(3) 0.0152(10) Uani 1 1 d U . .
O1BA O 0.0924(5) -0.18132(18) 1.1223(4) 0.0229(10) Uani 1 1 d U . .
C4 C 0.0837(6) 0.0395(2) 0.8717(6) 0.0132(13) Uani 1 1 d U . .
C5 C 0.6320(6) 0.0510(3) 0.9704(6) 0.0134(13) Uani 1 1 d U . .
C6 C 0.7429(6) 0.0524(3) 1.0666(6) 0.0199(14) Uani 1 1 d U . .
H6A H 0.8213 0.0467 1.0265 0.030 Uiso 1 1 calc R . .
H6B H 0.7330 0.0201 1.1256 0.030 Uiso 1 1 calc R . .
H6C H 0.7446 0.0913 1.1085 0.030 Uiso 1 1 calc R . .
C3 C -0.0340(6) 0.0284(3) 0.7878(6) 0.0190(13) Uani 1 1 d U . .
H3A H -0.0091 0.0165 0.7071 0.029 Uiso 1 1 calc R . .
H3B H -0.0835 0.0655 0.7811 0.029 Uiso 1 1 calc R . .
H3C H -0.0840 -0.0036 0.8218 0.029 Uiso 1 1 calc R . .
C7 C 0.4998(5) 0.0989(2) 1.4154(5) 0.0120(11) Uani 1 1 d U . .
C9 C 0.3386(6) 0.1617(2) 1.0417(6) 0.0127(12) Uani 1 1 d U . .
C1 C 0.0576(6) -0.1317(2) 1.0720(5) 0.0148(12) Uani 1 1 d U . .
C C 0.5869(5) 0.1252(3) 1.5172(5) 0.0160(12) Uani 1 1 d U . .
HA H 0.6363 0.0927 1.5563 0.024 Uiso 1 1 calc R . .
HB H 0.5370 0.1449 1.5773 0.024 Uiso 1 1 calc R . .
HC H 0.6431 0.1546 1.4829 0.024 Uiso 1 1 calc R . .
C2 C -0.0801(6) -0.1240(3) 1.0295(6) 0.0230(14) Uani 1 1 d U . .
H2A H -0.0939 -0.0831 0.9986 0.035 Uiso 1 1 calc R . .
H2B H -0.1326 -0.1310 1.0980 0.035 Uiso 1 1 calc R . .
H2C H -0.1018 -0.1531 0.9649 0.035 Uiso 1 1 calc R . .
C10 C 0.2877(8) 0.2261(3) 1.0347(6) 0.0329(17) Uani 1 1 d U . .
H10A H 0.3525 0.2541 1.0656 0.049 Uiso 1 1 calc R . .
H10B H 0.2147 0.2293 1.0839 0.049 Uiso 1 1 calc R . .
H10C H 0.2633 0.2361 0.9501 0.049 Uiso 1 1 calc R . .
O6AA O 0.3871(4) 0.08617(17) 1.4377(3) 0.0119(8) Uani 1 1 d U . .
C0AA C 0.0975(6) 0.2812(3) 1.3327(6) 0.0234(14) Uani 1 1 d U A .
H0A H 0.0786 0.3228 1.3392 0.028 Uiso 1 1 calc R . .
N N 0.0879(5) 0.1829(2) 1.2888(4) 0.0186(11) Uani 1 1 d U A .
N0AA N 0.2074(6) 0.2524(3) 1.3774(6) 0.036(2) Uani 1.00(2) 1 d U . .
C1AA C 0.0231(6) 0.2380(3) 1.2782(5) 0.0207(13) Uani 1 1 d U . .
H1A H -0.0576 0.2440 1.2400 0.025 Uiso 1 1 calc R A .
C2AA C 0.0480(8) 0.1238(3) 1.2382(7) 0.0351(17) Uani 1 1 d U . .
H2AA H -0.0383 0.1158 1.2583 0.053 Uiso 1 1 calc R A .
H2AB H 0.1028 0.0923 1.2731 0.053 Uiso 1 1 calc R . .
H2AC H 0.0531 0.1244 1.1498 0.053 Uiso 1 1 calc R . .
C3AA C 0.1984(6) 0.1930(3) 1.3493(6) 0.0236(14) Uani 1 1 d U A .
H3AC H 0.2601 0.1634 1.3692 0.028 Uiso 1 1 calc R . .
C5AA C 0.3063(15) 0.2968(8) 1.4349(15) 0.020(2) Uani 0.480(16) 1 d PU A 1
H5AA H 0.3084 0.2938 1.5246 0.024 Uiso 0.480(16) 1 calc PR A 1
H5AB H 0.2837 0.3386 1.4118 0.024 Uiso 0.480(16) 1 calc PR A 1
O2BA O 0.6866(5) 0.1999(2) 1.2268(5) 0.0304(12) Uani 1 1 d U . .
C5AB C 0.3240(13) 0.2697(7) 1.4573(13) 0.020(2) Uani 0.520(16) 1 d PU A 2
H5AC H 0.3011 0.2909 1.5318 0.024 Uiso 0.520(16) 1 calc PR A 2
H5AD H 0.3747 0.2338 1.4804 0.024 Uiso 0.520(16) 1 calc PR A 2
C4AA C 0.4356(14) 0.2813(8) 1.3898(15) 0.036(3) Uani 0.598(18) 1 d PU A 1
H4AA H 0.4530 0.2385 1.4040 0.053 Uiso 0.598(18) 1 calc PR A 1
H4AB H 0.4996 0.3055 1.4338 0.053 Uiso 0.598(18) 1 calc PR A 1
H4AC H 0.4365 0.2898 1.3027 0.053 Uiso 0.598(18) 1 calc PR A 1
C4AB C 0.394(2) 0.3114(11) 1.374(2) 0.036(3) Uani 0.402(18) 1 d PU A 2
H4AD H 0.4290 0.2877 1.3096 0.053 Uiso 0.402(18) 1 calc PR A 2
H4AE H 0.4609 0.3319 1.4215 0.053 Uiso 0.402(18) 1 calc PR A 2
H4AF H 0.3353 0.3413 1.3381 0.053 Uiso 0.402(18) 1 calc PR A 2
H2BA H 0.635(8) 0.174(4) 1.241(7) 0.03(2) Uiso 1 1 d . . .
H3AA H 0.245(7) -0.169(3) 1.189(6) 0.023(18) Uiso 1 1 d . . .
H3AB H 0.339(6) -0.148(3) 1.277(7) 0.011(18) Uiso 1 1 d . . .
H2BB H 0.635(9) 0.229(5) 1.216(9) 0.07(3) Uiso 1 1 d . . .

loop_
_atom_site_aniso_label
_atom_site_aniso_U_11
_atom_site_aniso_U_22
_atom_site_aniso_U_33
_atom_site_aniso_U_23
_atom_site_aniso_U_13
_atom_site_aniso_U_12
Cu1 0.0089(3) 0.0090(3) 0.0051(3) 0.0003(3) 0.0000(2) 0.0003(3)
Cu2 0.0108(4) 0.0076(3) 0.0066(4) 0.0000(3) -0.0004(3) -0.0007(3)
Cu3 0.0117(4) 0.0081(3) 0.0080(4) 0.0011(3) -0.0015(3) -0.0007(3)
O 0.008(2) 0.0115(19) 0.005(2) -0.0010(15) -0.0021(17) 0.0024(14)
O0AA 0.009(2) 0.020(2) 0.010(2) 0.0010(17) 0.0012(19) 0.0017(16)
O1AA 0.012(2) 0.0083(18) 0.006(2) -0.0014(15) 0.0004(17) -0.0013(15)
O2AA 0.011(2) 0.0068(17) 0.006(2) -0.0007(14) 0.0000(17) -0.0010(14)
O3AA 0.019(2) 0.0096(19) 0.008(2) -0.0011(16) -0.0031(19) 0.0002(17)
O4AA 0.015(2) 0.0097(18) 0.007(2) -0.0025(15) -0.0014(17) -0.0041(15)
O5AA 0.025(2) 0.0107(18) 0.009(2) -0.0016(16) -0.0004(18) 0.0005(17)
O7AA 0.012(2) 0.0138(19) 0.011(2) -0.0011(16) -0.0012(17) -0.0051(16)
O8AA 0.018(3) 0.018(2) 0.012(2) 0.0036(17) 0.000(2) -0.0025(17)
O9AA 0.015(3) 0.024(2) 0.011(2) -0.0038(17) 0.002(2) 0.0075(17)
O0BA 0.022(2) 0.0104(17) 0.014(3) 0.0008(15) 0.004(2) 0.0002(17)
O1BA 0.030(3) 0.015(2) 0.024(2) 0.0023(19) 0.003(2) -0.0094(19)
C4 0.013(3) 0.010(2) 0.017(3) 0.005(2) -0.001(2) 0.002(2)
C5 0.014(3) 0.009(2) 0.017(3) -0.003(2) 0.004(3) -0.004(2)
C6 0.012(3) 0.029(3) 0.019(4) -0.001(3) -0.001(3) -0.001(3)
C3 0.009(3) 0.033(3) 0.015(3) 0.000(3) 0.004(2) 0.002(2)
C7 0.015(3) 0.003(2) 0.017(3) 0.003(2) -0.002(2) 0.005(2)
C9 0.018(3) 0.008(2) 0.012(3) -0.003(2) 0.003(2) 0.000(2)
C1 0.020(3) 0.014(3) 0.010(3) -0.004(2) 0.001(2) -0.001(2)
C 0.016(3) 0.017(3) 0.015(3) -0.001(2) -0.004(2) -0.005(2)
C2 0.018(3) 0.029(3) 0.022(3) -0.001(3) 0.006(3) -0.004(3)
C10 0.063(5) 0.020(3) 0.016(3) 0.001(3) 0.010(3) 0.018(3)
O6AA 0.016(2) 0.0130(17) 0.007(2) 0.0012(15) 0.0002(16) -0.0018(14)
C0AA 0.032(3) 0.015(3) 0.024(3) -0.003(2) 0.008(3) 0.003(3)
N 0.030(3) 0.015(2) 0.011(2) -0.0021(19) 0.004(2) 0.006(2)
N0AA 0.028(4) 0.052(4) 0.029(4) -0.013(3) 0.010(3) 0.003(3)
C1AA 0.025(3) 0.020(3) 0.017(3) 0.002(2) -0.001(3) 0.011(2)
C2AA 0.061(5) 0.018(3) 0.027(4) -0.008(3) 0.008(4) -0.009(3)
C3AA 0.028(3) 0.031(3) 0.012(3) -0.002(3) 0.003(3) 0.016(3)
C5AA 0.021(4) 0.022(5) 0.016(4) -0.002(4) -0.005(4) 0.011(5)
O2BA 0.034(3) 0.022(2) 0.037(3) 0.003(2) 0.013(2) -0.007(2)
C5AB 0.021(4) 0.022(5) 0.016(4) -0.002(4) -0.005(4) 0.011(5)
C4AA 0.022(7) 0.045(8) 0.040(6) -0.013(7) 0.005(6) -0.011(5)
C4AB 0.022(7) 0.045(8) 0.040(6) -0.013(7) 0.005(6) -0.011(5)

loop_
_atom_type_symbol
_atom_type_description
_atom_type_scat_dispersion_real
_atom_type_scat_dispersion_imag
_atom_type_scat_source
C C 0.0033 0.0016 'International Tables Vol C Tables 4.2.6.8 and 6.1.1.4'
H H 0.0000 0.0000 'International Tables Vol C Tables 4.2.6.8 and 6.1.1.4'
N N 0.0061 0.0033 'International Tables Vol C Tables 4.2.6.8 and 6.1.1.4'
O O 0.0106 0.0060 'International Tables Vol C Tables 4.2.6.8 and 6.1.1.4'
Cu Cu 0.3201 1.2651 'International Tables Vol C Tables 4.2.6.8 and 6.1.1.4'

loop_
_geom_angle_atom_site_label_1
_geom_angle_atom_site_label_2
_geom_angle_atom_site_label_3
_geom_angle
_geom_angle_site_symmetry_1
_geom_angle_site_symmetry_3
O1AA Cu1 O0AA 93.55(18) . .
O1AA Cu1 O2AA 173.68(13) . 2_554
O0AA Cu1 O2AA 86.04(18) . 2_554
O1AA Cu1 O 85.12(18) . .
O0AA Cu1 O 178.4(2) . .
O2AA Cu1 O 95.19(18) 2_554 .
O1AA Cu1 O0BA 90.29(14) . .
O0AA Cu1 O0BA 94.40(16) . .
O2AA Cu1 O0BA 96.04(14) 2_554 .
O Cu1 O0BA 86.50(15) . .
O1AA Cu1 Cu2 38.50(12) . .
O0AA Cu1 Cu2 127.32(14) . .
O2AA Cu1 Cu2 144.32(12) 2_554 .
O Cu1 Cu2 51.75(13) . .
O0BA Cu1 Cu2 71.79(9) . .
O5AA Cu2 O1AA 94.30(17) . .
O5AA Cu2 O4AA 89.31(16) . .
O1AA Cu2 O4AA 175.89(16) . .
O5AA Cu2 O2AA 164.95(18) . .
O1AA Cu2 O2AA 80.27(15) . .
O4AA Cu2 O2AA 95.75(16) . .
O5AA Cu2 O 101.22(16) . .
O1AA Cu2 O 74.84(16) . .
O4AA Cu2 O 106.40(15) . .
O2AA Cu2 O 90.96(15) . .
O5AA Cu2 Cu3 132.06(13) . .
O1AA Cu2 Cu3 39.40(11) . .
O4AA Cu2 Cu3 136.60(11) . .
O2AA Cu2 Cu3 40.88(11) . .
O Cu2 Cu3 81.03(9) . .
O5AA Cu2 Cu1 85.70(12) . .
O1AA Cu2 Cu1 38.55(12) . .
O4AA Cu2 Cu1 144.03(12) . .
O2AA Cu2 Cu1 98.20(12) . .
O Cu2 Cu1 40.66(10) . .
Cu3 Cu2 Cu1 64.95(2) . .
O1AA Cu3 O7AA 92.56(16) . .
O1AA Cu3 O3AA 174.22(18) . .
O7AA Cu3 O3AA 93.06(18) . .
O1AA Cu3 O2AA 80.19(15) . .
O7AA Cu3 O2AA 162.16(16) . .
O3AA Cu3 O2AA 94.79(17) . .
O1AA Cu3 Cu2 39.37(12) . .
O7AA Cu3 Cu2 129.82(12) . .
O3AA Cu3 Cu2 135.57(13) . .
O2AA Cu3 Cu2 40.82(10) . .
C5 O Cu1 126.0(4) . .
C5 O Cu2 130.1(4) . .
Cu1 O Cu2 87.59(16) . .
C4 O0AA Cu1 126.1(4) . .
Cu2 O1AA Cu3 101.23(18) . .
Cu2 O1AA Cu1 102.95(19) . .
Cu3 O1AA Cu1 113.17(19) . .
Cu1 O2AA Cu2 106.03(17) 2 .
Cu1 O2AA Cu3 106.4(2) 2 .
Cu2 O2AA Cu3 98.30(17) . .
C7 O4AA Cu2 111.7(3) . .
C9 O5AA Cu2 126.9(4) . .
C1 O7AA Cu3 128.9(4) . .
C9 O0BA Cu1 125.4(3) . .
O9AA C4 O0AA 124.9(6) . .
O9AA C4 C3 118.9(5) . .
O0AA C4 C3 116.1(5) . .
O8AA C5 O 125.2(6) . .
O8AA C5 C6 120.2(6) . .
O C5 C6 114.6(5) . .
O6AA C7 O4AA 123.0(5) . .
O6AA C7 C 119.1(5) . .
O4AA C7 C 118.0(5) . .
O5AA C9 O0BA 125.0(5) . .
O5AA C9 C10 116.6(5) . .
O0BA C9 C10 118.4(5) . .
O1BA C1 O7AA 124.6(5) . .
O1BA C1 C2 118.6(5) . .
O7AA C1 C2 116.7(5) . .
C1AA C0AA N0AA 106.9(6) . .
C3AA N C1AA 108.2(5) . .
C3AA N C2AA 124.2(6) . .
C1AA N C2AA 127.5(6) . .
C3AA N0AA C0AA 108.4(6) . .
C3AA N0AA C5AA 138.3(8) . .
C0AA N0AA C5AA 113.1(8) . .
C3AA N0AA C5AB 114.8(8) . .
C0AA N0AA C5AB 136.5(8) . .
C5AA N0AA C5AB 25.2(5) . .
C0AA C1AA N 107.5(5) . .
N C3AA N0AA 108.9(6) . .
N0AA C5AA C4AA 109.3(11) . .
C4AB C5AB N0AA 102.5(12) . .

loop_
_geom_bond_atom_site_label_1
_geom_bond_atom_site_label_2
_geom_bond_distance
_geom_bond_site_symmetry_2
Cu1 O1AA 1.947(4) .
Cu1 O0AA 1.965(4) .
Cu1 O2AA 1.965(4) 2_554
Cu1 O 1.986(4) .
Cu1 O0BA 2.313(4) .
Cu1 Cu2 3.0455(10) .
Cu2 O5AA 1.944(4) .
Cu2 O1AA 1.945(4) .
Cu2 O4AA 1.961(4) .
Cu2 O2AA 1.987(4) .
Cu2 O 2.394(4) .
Cu2 Cu3 3.0082(8) .
Cu3 O1AA 1.947(4) .
Cu3 O7AA 1.962(4) .
Cu3 O3AA 1.963(4) .
Cu3 O2AA 1.989(4) .
O C5 1.292(8) .
O0AA C4 1.281(8) .
O2AA Cu1 1.965(4) 2
O4AA C7 1.271(7) .
O5AA C9 1.260(7) .
O7AA C1 1.266(7) .
O8AA C5 1.229(8) .
O9AA C4 1.255(8) .
O0BA C9 1.263(7) .
O1BA C1 1.255(7) .
C4 C3 1.509(8) .
C5 C6 1.516(9) .
C7 O6AA 1.253(7) .
C7 C 1.502(8) .
C9 C10 1.501(8) .
C1 C2 1.501(8) .
C0AA C1AA 1.338(9) .
C0AA N0AA 1.376(9) .
N C3AA 1.317(8) .
N C1AA 1.382(7) .
N C2AA 1.450(8) .
N0AA C3AA 1.332(9) .
N0AA C5AA 1.525(17) .
N0AA C5AB 1.505(15) .
C5AA C4AA 1.51(2) .
C5AB C4AB 1.50(3) .
